data_4081357
loop_
_publ_author_name
'Venkanna, Gopaladasu T.'
'Tammineni, Swetha'
'Arman, Hadi D.'
'Tonzetich, Zachary J.'

_publ_section_title
;
 Synthesis, Characterization, and Catalytic Activity of Nickel(II) Alkyl
 Complexes Supported by Pyrrole--Diphosphine Ligands
;
_journal_issue 16
_journal_name_full Organometallics
_journal_page_first 4656
_journal_paper_doi 10.1021/om400630q
_journal_volume 32
_journal_year 2013
_chemical_formula_moiety 'C36 H31 N Ni P2'
_chemical_formula_sum 'C36 H31 N Ni P2'
_chemical_formula_weight 598.27
_chemical_name_systematic
; 
 ? 
;
_space_group_IT_number 14
_symmetry_cell_setting monoclinic
_symmetry_space_group_name_Hall '-P 2ybc'
_symmetry_space_group_name_H-M 'P 1 21/c 1'
_atom_sites_solution_hydrogens geom
_atom_sites_solution_primary direct
_atom_sites_solution_secondary difmap
_audit_creation_method SHELXL-97
_cell_angle_alpha 90.00
_cell_angle_beta 102.6367(15)
_cell_angle_gamma 90.00
_cell_formula_units_Z 4
_cell_length_a 10.0884(8)
_cell_length_b 15.2791(13)
_cell_length_c 19.3095(17)
_cell_measurement_reflns_used 12674
_cell_measurement_temperature 98(2)
_cell_measurement_theta_max 40.3
_cell_measurement_theta_min 2.5
_cell_volume 2904.3(4)
_computing_cell_refinement
;
CrystalClear-SM Expert 2.0 r5 (Rigaku, 2010)
;
_computing_data_collection
;
CrystalClear-SM Expert 2.0 r5 (Rigaku, 2010)
;
_computing_data_reduction
;
CrystalClear-SM Expert 2.0 r5 (Rigaku, 2010)
;
_computing_publication_material 'publCIF (Westrip, 2010)'
_computing_structure_refinement 'SHELXL-97 (Sheldrick, 1997)'
_computing_structure_solution 'SHELXS-97 (Sheldrick, 1990)'
_diffrn_ambient_temperature 98(2)
_diffrn_detector_area_resol_mean 28.5714
_diffrn_measured_fraction_theta_full 0.992
_diffrn_measured_fraction_theta_max 0.992
_diffrn_measurement_device_type
;
Saturn724 (2x2 bin mode)
;
_diffrn_measurement_method \w
_diffrn_radiation_monochromator graphite
_diffrn_radiation_source 'sealed tube'
_diffrn_radiation_type MoK\a
_diffrn_radiation_wavelength 0.71073
_diffrn_reflns_av_R_equivalents 0.0203
_diffrn_reflns_av_sigmaI/netI 0.0185
_diffrn_reflns_limit_h_max 12
_diffrn_reflns_limit_h_min -12
_diffrn_reflns_limit_k_max 19
_diffrn_reflns_limit_k_min -17
_diffrn_reflns_limit_l_max 24
_diffrn_reflns_limit_l_min -23
_diffrn_reflns_number 20467
_diffrn_reflns_reduction_process 'Lp corrections applied'
_diffrn_reflns_theta_full 26.50
_diffrn_reflns_theta_max 26.50
_diffrn_reflns_theta_min 2.65
_diffrn_standards_decay_% <1
_diffrn_standards_interval_count 0
_diffrn_standards_number 0
_exptl_absorpt_coefficient_mu 0.805
_exptl_absorpt_correction_T_max 1.000
_exptl_absorpt_correction_T_min 0.879
_exptl_absorpt_correction_type multi-scan
_exptl_absorpt_process_details 'ABSCOR (Higashi, 1995)'
_exptl_crystal_colour gold
_exptl_crystal_density_diffrn 1.368
_exptl_crystal_density_method 'not measured'
_exptl_crystal_description chunk
_exptl_crystal_F_000 1248
_exptl_crystal_size_max 0.30
_exptl_crystal_size_mid 0.25
_exptl_crystal_size_min 0.20
_refine_diff_density_max 0.343
_refine_diff_density_min -0.261
_refine_diff_density_rms 0.050
_refine_ls_extinction_method none
_refine_ls_goodness_of_fit_ref 1.013
_refine_ls_hydrogen_treatment constr
_refine_ls_matrix_type full
_refine_ls_number_parameters 361
_refine_ls_number_reflns 5979
_refine_ls_number_restraints 0
_refine_ls_restrained_S_all 1.013
_refine_ls_R_factor_all 0.0296
_refine_ls_R_factor_gt 0.0282
_refine_ls_shift/su_max 0.002
_refine_ls_shift/su_mean 0.000
_refine_ls_structure_factor_coef Fsqd
_refine_ls_weighting_details 'calc w=1/[\s^2^(Fo^2^)+(0.0450P)^2^+1.4567P] where P=(Fo^2^+2Fc^2^)/3'
_refine_ls_weighting_scheme calc
_refine_ls_wR_factor_gt 0.0756
_refine_ls_wR_factor_ref 0.0772
_reflns_number_gt 5724
_reflns_number_total 5979
_reflns_threshold_expression >2sigma(I)
_cod_data_source_file om400630q_si_002.cif
_cod_data_source_block '[Ni(C6H5)(PNP-Ph)]_-_11'
_cod_original_sg_symbol_H-M P2(1)/c
_cod_database_code 4081357

loop_
_symmetry_equiv_pos_as_xyz
'x, y, z'
'-x, y+1/2, -z+1/2'
'-x, -y, -z'
'x, -y-1/2, z-1/2'

loop_
_atom_site_label
_atom_site_type_symbol
_atom_site_fract_x
_atom_site_fract_y
_atom_site_fract_z
_atom_site_U_iso_or_equiv
_atom_site_adp_type
_atom_site_occupancy
_atom_site_symmetry_multiplicity
_atom_site_calc_flag
_atom_site_refinement_flags
Ni1 Ni 0.181112(17) 0.747889(10) 0.966062(9) 0.01490(7) Uani 1 1 d .
P1 P 0.01639(3) 0.71169(2) 1.016695(18) 0.01577(9) Uani 1 1 d .
P2 P 0.31077(3) 0.79462(2) 0.897012(19) 0.01652(9) Uani 1 1 d .
N1 N 0.03929(12) 0.78481(8) 0.89124(6) 0.0174(2) Uani 1 1 d .
C12 C -0.00989(14) 0.79595(9) 1.07908(7) 0.0169(3) Uani 1 1 d .
C19 C 0.36664(14) 0.70322(9) 0.85038(7) 0.0182(3) Uani 1 1 d .
C31 C 0.32497(14) 0.71351(9) 1.04245(8) 0.0186(3) Uani 1 1 d .
C4 C 0.05240(14) 0.83238(9) 0.83277(7) 0.0182(3) Uani 1 1 d .
C1 C -0.09748(14) 0.77286(10) 0.88728(8) 0.0192(3) Uani 1 1 d .
C25 C 0.46096(14) 0.86276(9) 0.92467(8) 0.0210(3) Uani 1 1 d .
C6 C 0.00481(14) 0.60969(9) 1.06353(7) 0.0188(3) Uani 1 1 d .
C5 C -0.13700(14) 0.71849(10) 0.94418(8) 0.0204(3) Uani 1 1 d .
H5A H -0.1655 0.6606 0.9264 0.025 Uiso 1 1 calc R
H5B H -0.2111 0.7459 0.9608 0.025 Uiso 1 1 calc R
C17 C 0.02391(14) 0.88241(9) 1.06607(8) 0.0196(3) Uani 1 1 d .
H17A H 0.0574 0.8953 1.0260 0.024 Uiso 1 1 calc R
C32 C 0.41155(15) 0.64333(10) 1.03691(8) 0.0246(3) Uani 1 1 d .
H32A H 0.3936 0.6092 0.9960 0.029 Uiso 1 1 calc R
C2 C -0.17069(15) 0.81267(10) 0.82700(8) 0.0227(3) Uani 1 1 d .
H2A H -0.2648 0.8144 0.8121 0.027 Uiso 1 1 calc R
C13 C -0.06244(15) 0.77764(9) 1.13836(8) 0.0205(3) Uani 1 1 d .
H13A H -0.0863 0.7205 1.1470 0.025 Uiso 1 1 calc R
C18 C 0.19387(15) 0.85793(10) 0.82798(8) 0.0227(3) Uani 1 1 d .
H18A H 0.2077 0.9202 0.8362 0.027 Uiso 1 1 calc R
H18B H 0.2094 0.8442 0.7813 0.027 Uiso 1 1 calc R
C15 C -0.04306(15) 0.92945(9) 1.17187(8) 0.0218(3) Uani 1 1 d .
H15A H -0.0529 0.9738 1.2034 0.026 Uiso 1 1 calc R
C14 C -0.07940(15) 0.84407(10) 1.18460(8) 0.0233(3) Uani 1 1 d .
H14A H -0.1150 0.8316 1.2240 0.028 Uiso 1 1 calc R
C16 C 0.00781(14) 0.94881(9) 1.11234(8) 0.0216(3) Uani 1 1 d .
H16A H 0.0309 1.0061 1.1036 0.026 Uiso 1 1 calc R
C36 C 0.35450(16) 0.76039(10) 1.10679(8) 0.0230(3) Uani 1 1 d .
H36A H 0.2978 0.8062 1.1133 0.028 Uiso 1 1 calc R
C3 C -0.07471(15) 0.85069(9) 0.79177(8) 0.0213(3) Uani 1 1 d .
H3A H -0.0939 0.8818 0.7494 0.026 Uiso 1 1 calc R
C7 C 0.11720(15) 0.58195(10) 1.11477(8) 0.0236(3) Uani 1 1 d .
H7A H 0.1965 0.6151 1.1238 0.028 Uiso 1 1 calc R
C30 C 0.53998(15) 0.85650(10) 0.99299(9) 0.0264(3) Uani 1 1 d .
H30A H 0.5173 0.8162 1.0246 0.032 Uiso 1 1 calc R
C20 C 0.27493(15) 0.66074(10) 0.79657(8) 0.0232(3) Uani 1 1 d .
H20A H 0.1874 0.6827 0.7814 0.028 Uiso 1 1 calc R
C11 C -0.11293(16) 0.55929(10) 1.05117(9) 0.0273(3) Uani 1 1 d .
H11A H -0.1890 0.5775 1.0178 0.033 Uiso 1 1 calc R
C29 C 0.65287(16) 0.91015(11) 1.01440(9) 0.0291(3) Uani 1 1 d .
H29A H 0.7060 0.9051 1.0601 0.035 Uiso 1 1 calc R
C8 C 0.11084(16) 0.50510(10) 1.15230(8) 0.0259(3) Uani 1 1 d .
H8A H 0.1856 0.4873 1.1868 0.031 Uiso 1 1 calc R
C9 C -0.00616(18) 0.45472(10) 1.13871(8) 0.0275(3) Uani 1 1 d .
H9A H -0.0096 0.4028 1.1634 0.033 Uiso 1 1 calc R
C28 C 0.68615(17) 0.97042(11) 0.96849(9) 0.0314(4) Uani 1 1 d .
H28A H 0.7612 1.0066 0.9832 0.038 Uiso 1 1 calc R
C24 C 0.49679(16) 0.66925(12) 0.87255(9) 0.0321(4) Uani 1 1 d .
H24A H 0.5593 0.6973 0.9082 0.038 Uiso 1 1 calc R
C21 C 0.31348(17) 0.58569(11) 0.76541(9) 0.0291(3) Uani 1 1 d .
H21A H 0.2521 0.5579 0.7291 0.035 Uiso 1 1 calc R
C10 C -0.11760(18) 0.48190(11) 1.08835(9) 0.0327(4) Uani 1 1 d .
H10A H -0.1963 0.4482 1.0792 0.039 Uiso 1 1 calc R
C26 C 0.49666(18) 0.92326(13) 0.87810(9) 0.0362(4) Uani 1 1 d .
H26A H 0.4455 0.9274 0.8319 0.043 Uiso 1 1 calc R
C33 C 0.52361(18) 0.62313(12) 1.09074(9) 0.0352(4) Uani 1 1 d .
H33A H 0.5797 0.5766 1.0851 0.042 Uiso 1 1 calc R
C35 C 0.46625(18) 0.74022(12) 1.16108(9) 0.0318(4) Uani 1 1 d .
H35A H 0.4833 0.7725 1.2029 0.038 Uiso 1 1 calc R
C22 C 0.44277(19) 0.55224(12) 0.78823(9) 0.0346(4) Uani 1 1 d .
H22A H 0.4683 0.5018 0.7675 0.042 Uiso 1 1 calc R
C23 C 0.53394(18) 0.59365(13) 0.84174(10) 0.0420(5) Uani 1 1 d .
H23A H 0.6208 0.5708 0.8573 0.050 Uiso 1 1 calc R
C34 C 0.55192(19) 0.67194(14) 1.15251(10) 0.0399(4) Uani 1 1 d .
H34A H 0.6278 0.6591 1.1880 0.048 Uiso 1 1 calc R
C27 C 0.6085(2) 0.97750(14) 0.90039(10) 0.0436(5) Uani 1 1 d .
H27A H 0.6310 1.0186 0.8694 0.052 Uiso 1 1 calc R

loop_
_atom_site_aniso_label
_atom_site_aniso_U_11
_atom_site_aniso_U_22
_atom_site_aniso_U_33
_atom_site_aniso_U_23
_atom_site_aniso_U_13
_atom_site_aniso_U_12
Ni1 0.01126(10) 0.01664(11) 0.01663(11) 0.00056(6) 0.00265(7) 0.00010(6)
P1 0.01355(17) 0.01687(17) 0.01702(17) -0.00179(13) 0.00360(13) -0.00184(12)
P2 0.01288(17) 0.01749(17) 0.01960(18) 0.00083(13) 0.00447(13) 0.00019(12)
N1 0.0145(6) 0.0187(6) 0.0187(6) -0.0004(4) 0.0031(4) 0.0016(4)
C12 0.0132(6) 0.0182(6) 0.0184(7) -0.0021(5) 0.0014(5) -0.0001(5)
C19 0.0162(7) 0.0202(7) 0.0187(7) 0.0008(5) 0.0046(5) 0.0013(5)
C31 0.0138(6) 0.0200(7) 0.0215(7) 0.0019(5) 0.0029(5) -0.0035(5)
C4 0.0184(7) 0.0160(6) 0.0200(7) -0.0008(5) 0.0038(5) 0.0022(5)
C1 0.0142(6) 0.0220(7) 0.0208(7) -0.0044(6) 0.0028(5) -0.0004(5)
C25 0.0181(7) 0.0202(7) 0.0265(7) -0.0030(6) 0.0089(6) -0.0022(5)
C6 0.0211(7) 0.0166(6) 0.0201(7) -0.0026(5) 0.0078(5) -0.0017(5)
C5 0.0144(6) 0.0263(7) 0.0198(7) -0.0034(6) 0.0021(5) -0.0028(5)
C17 0.0171(7) 0.0218(7) 0.0202(7) 0.0005(5) 0.0047(5) -0.0025(5)
C32 0.0226(7) 0.0250(7) 0.0242(7) -0.0003(6) 0.0009(6) 0.0008(6)
C2 0.0160(7) 0.0271(7) 0.0227(7) -0.0032(6) -0.0011(5) 0.0012(6)
C13 0.0222(7) 0.0180(6) 0.0211(7) 0.0013(5) 0.0044(6) -0.0005(5)
C18 0.0191(7) 0.0221(7) 0.0271(7) 0.0074(6) 0.0054(6) 0.0044(5)
C15 0.0214(7) 0.0206(7) 0.0213(7) -0.0035(5) 0.0004(5) 0.0039(5)
C14 0.0254(7) 0.0254(7) 0.0203(7) 0.0013(6) 0.0075(6) 0.0025(6)
C16 0.0201(7) 0.0170(6) 0.0259(7) 0.0005(5) 0.0013(6) -0.0010(5)
C36 0.0189(7) 0.0252(7) 0.0239(8) -0.0013(6) 0.0023(6) -0.0015(6)
C3 0.0212(7) 0.0214(7) 0.0192(7) -0.0011(5) 0.0000(5) 0.0022(5)
C7 0.0210(7) 0.0249(7) 0.0259(7) 0.0006(6) 0.0070(6) -0.0019(6)
C30 0.0193(7) 0.0292(8) 0.0302(8) 0.0058(6) 0.0040(6) -0.0050(6)
C20 0.0162(7) 0.0297(8) 0.0232(7) -0.0010(6) 0.0032(5) -0.0005(6)
C11 0.0248(8) 0.0273(8) 0.0282(8) 0.0001(6) 0.0024(6) -0.0079(6)
C29 0.0214(8) 0.0344(9) 0.0293(8) 0.0014(7) 0.0011(6) -0.0056(6)
C8 0.0267(8) 0.0269(8) 0.0261(8) 0.0030(6) 0.0098(6) 0.0045(6)
C9 0.0424(9) 0.0189(7) 0.0238(7) -0.0012(6) 0.0127(7) -0.0039(6)
C28 0.0258(8) 0.0322(9) 0.0370(9) -0.0041(7) 0.0086(7) -0.0131(6)
C24 0.0197(8) 0.0409(9) 0.0318(8) -0.0126(7) -0.0026(6) 0.0083(7)
C21 0.0282(8) 0.0336(8) 0.0248(8) -0.0091(7) 0.0043(6) -0.0039(6)
C10 0.0374(9) 0.0285(8) 0.0309(8) -0.0009(7) 0.0046(7) -0.0172(7)
C26 0.0363(9) 0.0472(10) 0.0245(8) 0.0020(7) 0.0050(7) -0.0184(8)
C33 0.0300(9) 0.0381(9) 0.0334(9) 0.0015(7) -0.0021(7) 0.0143(7)
C35 0.0271(9) 0.0407(9) 0.0236(8) -0.0057(7) -0.0031(7) -0.0030(7)
C22 0.0387(10) 0.0348(9) 0.0298(9) -0.0098(7) 0.0062(7) 0.0093(7)
C23 0.0275(9) 0.0524(11) 0.0410(10) -0.0161(9) -0.0038(7) 0.0209(8)
C34 0.0289(9) 0.0540(11) 0.0293(9) 0.0002(8) -0.0097(7) 0.0097(8)
C27 0.0461(11) 0.0494(11) 0.0353(10) 0.0070(8) 0.0089(8) -0.0272(9)

loop_
_atom_type_symbol
_atom_type_description
_atom_type_scat_dispersion_real
_atom_type_scat_dispersion_imag
_atom_type_scat_source
C C 0.0033 0.0016 'International Tables Vol C Tables 4.2.6.8 and 6.1.1.4'
H H 0.0000 0.0000 'International Tables Vol C Tables 4.2.6.8 and 6.1.1.4'
N N 0.0061 0.0033 'International Tables Vol C Tables 4.2.6.8 and 6.1.1.4'
P P 0.1023 0.0942 'International Tables Vol C Tables 4.2.6.8 and 6.1.1.4'
Ni Ni 0.3393 1.1124 'International Tables Vol C Tables 4.2.6.8 and 6.1.1.4'

loop_
_geom_angle_atom_site_label_1
_geom_angle_atom_site_label_2
_geom_angle_atom_site_label_3
_geom_angle
N1 Ni1 C31 178.58(6)
N1 Ni1 P1 83.92(4)
C31 Ni1 P1 96.28(4)
N1 Ni1 P2 83.66(4)
C31 Ni1 P2 96.11(4)
P1 Ni1 P2 167.575(16)
C6 P1 C12 104.03(6)
C6 P1 C5 106.90(7)
C12 P1 C5 104.03(7)
C6 P1 Ni1 125.44(5)
C12 P1 Ni1 110.70(5)
C5 P1 Ni1 103.91(5)
C19 P2 C25 104.87(7)
C19 P2 C18 105.25(7)
C25 P2 C18 105.74(7)
C19 P2 Ni1 110.10(5)
C25 P2 Ni1 125.44(5)
C18 P2 Ni1 103.81(5)
C4 N1 C1 107.46(11)
C4 N1 Ni1 126.55(10)
C1 N1 Ni1 125.91(10)
C13 C12 C17 119.26(13)
C13 C12 P1 122.60(11)
C17 C12 P1 118.13(11)
C24 C19 C20 119.02(14)
C24 C19 P2 120.60(11)
C20 C19 P2 120.06(11)
C32 C31 C36 116.18(13)
C32 C31 Ni1 122.29(11)
C36 C31 Ni1 121.45(11)
N1 C4 C3 109.53(13)
N1 C4 C18 116.87(12)
C3 C4 C18 133.48(13)
C2 C1 N1 109.52(13)
C2 C1 C5 133.24(13)
N1 C1 C5 117.17(12)
C30 C25 C26 118.97(14)
C30 C25 P2 120.53(11)
C26 C25 P2 120.48(12)
C11 C6 C7 118.91(14)
C11 C6 P1 122.29(11)
C7 C6 P1 118.79(11)
C1 C5 P1 105.87(9)
C1 C5 H5A 110.6
P1 C5 H5A 110.6
C1 C5 H5B 110.6
P1 C5 H5B 110.6
H5A C5 H5B 108.7
C16 C17 C12 120.51(13)
C16 C17 H17A 119.7
C12 C17 H17A 119.7
C33 C32 C31 122.02(15)
C33 C32 H32A 119.0
C31 C32 H32A 119.0
C1 C2 C3 106.81(13)
C1 C2 H2A 126.6
C3 C2 H2A 126.6
C14 C13 C12 120.36(14)
C14 C13 H13A 119.8
C12 C13 H13A 119.8
C4 C18 P2 106.53(10)
C4 C18 H18A 110.4
P2 C18 H18A 110.4
C4 C18 H18B 110.4
P2 C18 H18B 110.4
H18A C18 H18B 108.6
C16 C15 C14 120.33(13)
C16 C15 H15A 119.8
C14 C15 H15A 119.8
C13 C14 C15 119.87(14)
C13 C14 H14A 120.1
C15 C14 H14A 120.1
C17 C16 C15 119.64(13)
C17 C16 H16A 120.2
C15 C16 H16A 120.2
C35 C36 C31 122.04(15)
C35 C36 H36A 119.0
C31 C36 H36A 119.0
C4 C3 C2 106.68(13)
C4 C3 H3A 126.7
C2 C3 H3A 126.7
C8 C7 C6 120.19(14)
C8 C7 H7A 119.9
C6 C7 H7A 119.9
C25 C30 C29 120.32(14)
C25 C30 H30A 119.8
C29 C30 H30A 119.8
C21 C20 C19 120.33(14)
C21 C20 H20A 119.8
C19 C20 H20A 119.8
C10 C11 C6 120.43(15)
C10 C11 H11A 119.8
C6 C11 H11A 119.8
C28 C29 C30 120.30(15)
C28 C29 H29A 119.8
C30 C29 H29A 119.8
C9 C8 C7 120.38(15)
C9 C8 H8A 119.8
C7 C8 H8A 119.8
C10 C9 C8 119.69(14)
C10 C9 H9A 120.2
C8 C9 H9A 120.2
C29 C28 C27 120.05(15)
C29 C28 H28A 120.0
C27 C28 H28A 120.0
C23 C24 C19 120.28(15)
C23 C24 H24A 119.9
C19 C24 H24A 119.9
C22 C21 C20 120.13(15)
C22 C21 H21A 119.9
C20 C21 H21A 119.9
C9 C10 C11 120.38(15)
C9 C10 H10A 119.8
C11 C10 H10A 119.8
C27 C26 C25 120.22(16)
C27 C26 H26A 119.9
C25 C26 H26A 119.9
C34 C33 C32 120.33(16)
C34 C33 H33A 119.8
C32 C33 H33A 119.8
C34 C35 C36 119.90(16)
C34 C35 H35A 120.1
C36 C35 H35A 120.1
C23 C22 C21 119.89(16)
C23 C22 H22A 120.1
C21 C22 H22A 120.1
C22 C23 C24 120.34(16)
C22 C23 H23A 119.8
C24 C23 H23A 119.8
C33 C34 C35 119.47(15)
C33 C34 H34A 120.3
C35 C34 H34A 120.3
C28 C27 C26 120.11(16)
C28 C27 H27A 119.9
C26 C27 H27A 119.9

loop_
_geom_bond_atom_site_label_1
_geom_bond_atom_site_label_2
_geom_bond_distance
Ni1 N1 1.8836(12)
Ni1 C31 1.9030(14)
Ni1 P1 2.1758(4)
Ni1 P2 2.1822(4)
P1 C6 1.8184(15)
P1 C12 1.8217(14)
P1 C5 1.8488(14)
P2 C19 1.8169(14)
P2 C25 1.8195(15)
P2 C18 1.8482(15)
N1 C4 1.3733(18)
N1 C1 1.3773(18)
C12 C13 1.391(2)
C12 C17 1.4007(19)
C19 C24 1.390(2)
C19 C20 1.391(2)
C31 C32 1.402(2)
C31 C36 1.408(2)
C4 C3 1.380(2)
C4 C18 1.502(2)
C1 C2 1.376(2)
C1 C5 1.499(2)
C25 C30 1.387(2)
C25 C26 1.391(2)
C6 C11 1.392(2)
C6 C7 1.398(2)
C5 H5A 0.9700
C5 H5B 0.9700
C17 C16 1.385(2)
C17 H17A 0.9300
C32 C33 1.393(2)
C32 H32A 0.9300
C2 C3 1.423(2)
C2 H2A 0.9300
C13 C14 1.387(2)
C13 H13A 0.9300
C18 H18A 0.9700
C18 H18B 0.9700
C15 C16 1.389(2)
C15 C14 1.391(2)
C15 H15A 0.9300
C14 H14A 0.9300
C16 H16A 0.9300
C36 C35 1.396(2)
C36 H36A 0.9300
C3 H3A 0.9300
C7 C8 1.389(2)
C7 H7A 0.9300
C30 C29 1.391(2)
C30 H30A 0.9300
C20 C21 1.389(2)
C20 H20A 0.9300
C11 C10 1.389(2)
C11 H11A 0.9300
C29 C28 1.370(2)
C29 H29A 0.9300
C8 C9 1.385(2)
C8 H8A 0.9300
C9 C10 1.380(2)
C9 H9A 0.9300
C28 C27 1.380(3)
C28 H28A 0.9300
C24 C23 1.388(2)
C24 H24A 0.9300
C21 C22 1.380(2)
C21 H21A 0.9300
C10 H10A 0.9300
C26 C27 1.390(2)
C26 H26A 0.9300
C33 C34 1.383(3)
C33 H33A 0.9300
C35 C34 1.387(3)
C35 H35A 0.9300
C22 C23 1.378(3)
C22 H22A 0.9300
C23 H23A 0.9300
C34 H34A 0.9300
C27 H27A 0.9300
